data_4088091
loop_
_publ_author_name
'Telleria, Ainara'
'P\'erez-Miqueo, Jorge'
'Altube, Ainhoa'
'Garc\'ia-Lecina, Eva'
'de C\'ozar, Abel'
'Freixa, Zoraida'

_publ_section_title
;
 Azobenzene-Appended Bis-Cyclometalated Iridium(III) Bipyridyl Complexes
;
_journal_issue 23
_journal_name_full Organometallics
_journal_page_first 5513
_journal_paper_doi 10.1021/acs.organomet.5b00838
_journal_volume 34
_journal_year 2015
_chemical_compound_source 'synthesis as described'
_chemical_formula_moiety 'C44 H34 Ir N8, F6 P'
_chemical_formula_sum 'C44 H34 F6 Ir N8 P'
_chemical_formula_weight 1011.96
_space_group_IT_number 15
_space_group_name_Hall '-C 2yc'
_space_group_name_H-M_alt 'C 1 2/c 1'
_symmetry_cell_setting monoclinic
_symmetry_Int_Tables_number 15
_symmetry_space_group_name_Hall '-C 2yc'
_symmetry_space_group_name_H-M 'C 1 2/c 1'
_atom_sites_solution_hydrogens geom
_atom_sites_solution_primary direct
_atom_sites_solution_secondary difmap
_audit_creation_date 2014-11-05T11:20:34-00:00
_audit_creation_method 'WinGX routine CIF_UPDATE'
_cell_angle_alpha 90
_cell_angle_beta 93.1940(10)
_cell_angle_gamma 90
_cell_formula_units_Z 8
_cell_length_a 17.1660(2)
_cell_length_b 21.8245(2)
_cell_length_c 20.9858(4)
_cell_measurement_reflns_used 11588
_cell_measurement_temperature 100(2)
_cell_measurement_theta_max 28.3192
_cell_measurement_theta_min 1.7602
_cell_measurement_wavelength 0.71073
_cell_volume 7849.89(19)
_computing_cell_refinement 'CrysAlis Pro (Oxford Diffraction Ltd., 2011)'
_computing_data_collection 'CrysAlis Pro (Oxford Diffraction Ltd., 2011)'
_computing_data_reduction 'CrysAlis Pro (Oxford Diffraction Ltd., 2011)'
_computing_molecular_graphics 'Diamond v.3.2f (Crystal Impact GbR, 2008)'
_computing_publication_material 'WinGX publication routines (Farrugia, 1999)'
_computing_structure_refinement 'SHELXL-97 (Sheldrick, 2008)'
_computing_structure_solution 'OLEX2 (Dolomanov et al, 2009)'
_diffrn_ambient_temperature 100(2)
_diffrn_detector 'CCD plate'
_diffrn_detector_area_resol_mean 16.2439
_diffrn_detector_type Eos
_diffrn_measured_fraction_theta_full 1
_diffrn_measured_fraction_theta_max 1
_diffrn_measurement_details
;
#__ type_ start__ end____ width___ exp.time_
  1 omega -117.00  -48.00   1.0000   60.0000
omega____ theta____ kappa____ phi______ frames
    -      -26.3079  178.0000  150.0000 69

#__ type_ start__ end____ width___ exp.time_
  2 omega -111.00    9.00   1.0000   60.0000
omega____ theta____ kappa____ phi______ frames
    -      -26.3079    0.0000   30.0000 120

#__ type_ start__ end____ width___ exp.time_
  3 omega   56.00  112.00   1.0000   60.0000
omega____ theta____ kappa____ phi______ frames
    -       26.8548  178.0000 -180.0000 56

#__ type_ start__ end____ width___ exp.time_
  4 omega  -89.00   -4.00   1.0000   60.0000
omega____ theta____ kappa____ phi______ frames
    -      -26.3079  -57.0000  -30.0000 85

#__ type_ start__ end____ width___ exp.time_
  5 omega   13.00   97.00   1.0000   60.0000
omega____ theta____ kappa____ phi______ frames
    -       26.8548   57.0000 -180.0000 84

;
_diffrn_measurement_device '\k-geometry diffractometer'
_diffrn_measurement_device_type 'Agilent SuperNova'
_diffrn_measurement_method '\w scans'
_diffrn_orient_matrix_UB_11 0.0031816
_diffrn_orient_matrix_UB_12 0.0207079
_diffrn_orient_matrix_UB_13 -0.0257689
_diffrn_orient_matrix_UB_21 -0.0048978
_diffrn_orient_matrix_UB_22 -0.0246279
_diffrn_orient_matrix_UB_23 -0.0219451
_diffrn_orient_matrix_UB_31 -0.0409418
_diffrn_orient_matrix_UB_32 0.0045994
_diffrn_orient_matrix_UB_33 -0.0013237
_diffrn_radiation_monochromator 'Multilayer optics'
_diffrn_radiation_probe x-ray
_diffrn_radiation_source 'Nova (Mo) X-ray micro-source'
_diffrn_radiation_type MoK\a
_diffrn_radiation_wavelength 0.71073
_diffrn_reflns_av_R_equivalents 0.0226
_diffrn_reflns_av_unetI/netI 0.026
_diffrn_reflns_limit_h_max 21
_diffrn_reflns_limit_h_min -21
_diffrn_reflns_limit_k_max 27
_diffrn_reflns_limit_k_min -27
_diffrn_reflns_limit_l_max 26
_diffrn_reflns_limit_l_min -25
_diffrn_reflns_number 24093
_diffrn_reflns_theta_full 26.5
_diffrn_reflns_theta_max 26.5
_diffrn_reflns_theta_min 1.76
_diffrn_source_current 0.8
_diffrn_source_power 0.04
_diffrn_source_voltage 50
_exptl_absorpt_coefficient_mu 3.516
_exptl_absorpt_correction_T_max 0.843
_exptl_absorpt_correction_T_min 0.494
_exptl_absorpt_correction_type analytical
_exptl_absorpt_process_details
;
        CrysAlisPro, Agilent Technologies,
        Version 1.171.36.24 (release 03-12-2012 CrysAlis171 .NET)
        (compiled Dec  3 2012,18:21:49)
Analytical numeric absorption correction using a multifaceted crystal
                        model based on expressions derived by R.C. Clark & J.S.
        (Clark, R. C. & Reid, J. S. (1995). Acta Cryst. A51, 887-897)
;
_exptl_crystal_colour red
_exptl_crystal_density_diffrn 1.713
_exptl_crystal_density_method 'not measured'
_exptl_crystal_description prism
_exptl_crystal_F_000 4000
_exptl_crystal_size_max 0.3477
_exptl_crystal_size_mid 0.1477
_exptl_crystal_size_min 0.0492
_refine_diff_density_max 1.579
_refine_diff_density_min -1.316
_refine_diff_density_rms 0.105
_refine_ls_extinction_method none
_refine_ls_goodness_of_fit_ref 1.087
_refine_ls_hydrogen_treatment noref
_refine_ls_matrix_type full
_refine_ls_number_parameters 597
_refine_ls_number_reflns 8143
_refine_ls_number_restraints 80
_refine_ls_restrained_S_all 1.109
_refine_ls_R_factor_all 0.0359
_refine_ls_R_factor_gt 0.0285
_refine_ls_shift/su_max 0.011
_refine_ls_shift/su_mean 0
_refine_ls_structure_factor_coef Fsqd
_refine_ls_weighting_details 'calc w=1/[\s^2^(Fo^2^)+(0.0236P)^2^+44.2780P] where P=(Fo^2^+2Fc^2^)/3'
_refine_ls_weighting_scheme calc
_refine_ls_wR_factor_gt 0.0649
_refine_ls_wR_factor_ref 0.0686
_reflns_number_gt 7144
_reflns_number_total 8143
_reflns_threshold_expression >2\s(I)
_cod_data_source_file om5b00838_si_003.cif
_cod_data_source_block at050
_cod_database_code 4088091

loop_
_symmetry_equiv_pos_as_xyz
'x, y, z'
'-x, y, -z+1/2'
'x+1/2, y+1/2, z'
'-x+1/2, y+1/2, -z+1/2'
'-x, -y, -z'
'x, -y, z-1/2'
'-x+1/2, -y+1/2, -z'
'x+1/2, -y+1/2, z-1/2'

loop_
_atom_site_label
_atom_site_type_symbol
_atom_site_fract_x
_atom_site_fract_y
_atom_site_fract_z
_atom_site_U_iso_or_equiv
_atom_site_adp_type
_atom_site_occupancy
_atom_site_symmetry_multiplicity
_atom_site_calc_flag
_atom_site_refinement_flags
_atom_site_disorder_assembly
_atom_site_disorder_group
Ir1 Ir 1 0.231707(10) 0.25 0.02479(6) Uani 1 2 d S . .
N1 N 0.91217(19) 0.30141(16) 0.22716(16) 0.0262(7) Uani 1 1 d . . .
N2 N 0.7454(2) 0.43124(16) 0.16229(18) 0.0318(8) Uani 1 1 d . . .
N3 N 0.6760(2) 0.41659(18) 0.1691(2) 0.0391(9) Uani 1 1 d . . .
N4 N 1.0130(2) 0.22637(16) 0.15345(16) 0.0284(8) Uani 1 1 d . . .
C1 C 0.8369(2) 0.29386(19) 0.24042(19) 0.0262(9) Uani 1 1 d . . .
H1 H 0.8231 0.2586 0.2638 0.031 Uiso 1 1 calc R . .
C2 C 0.7790(2) 0.33463(19) 0.22185(19) 0.0267(9) Uani 1 1 d . . .
H2 H 0.7266 0.3278 0.2324 0.032 Uiso 1 1 calc R . .
C3 C 0.7989(2) 0.38605(18) 0.18721(19) 0.0265(9) Uani 1 1 d . . .
C4 C 0.8758(2) 0.39434(19) 0.17354(19) 0.0270(9) Uani 1 1 d . . .
H4 H 0.8908 0.4292 0.15 0.032 Uiso 1 1 calc R . .
C5 C 0.9305(2) 0.35196(19) 0.19407(19) 0.0268(9) Uani 1 1 d . . .
H5 H 0.9834 0.3584 0.1847 0.032 Uiso 1 1 calc R . .
C6 C 0.6206(3) 0.4579(2) 0.1392(3) 0.0437(12) Uani 1 1 d . . .
C7 C 0.5443(3) 0.4471(3) 0.1522(3) 0.0604(16) Uani 1 1 d . . .
H7 H 0.5316 0.4163 0.1819 0.072 Uiso 1 1 calc R . .
C8 C 0.4865(4) 0.4813(3) 0.1214(4) 0.078(2) Uani 1 1 d . . .
H8 H 0.4334 0.4745 0.1301 0.093 Uiso 1 1 calc R . .
C9 C 0.5054(4) 0.5254(3) 0.0783(4) 0.076(2) Uani 1 1 d . . .
H9 H 0.4651 0.5482 0.0565 0.091 Uiso 1 1 calc R . .
C10 C 0.5821(4) 0.5370(3) 0.0660(3) 0.0652(17) Uani 1 1 d . . .
H10 H 0.5944 0.5681 0.0366 0.078 Uiso 1 1 calc R . .
C11 C 0.6406(3) 0.5033(2) 0.0965(3) 0.0482(13) Uani 1 1 d . . .
H11 H 0.6937 0.5108 0.0886 0.058 Uiso 1 1 calc R . .
C12 C 1.0659(2) 0.2578(2) 0.1215(2) 0.0310(9) Uani 1 1 d . . .
H12 H 1.0985 0.2864 0.1443 0.037 Uiso 1 1 calc R . .
C13 C 1.0746(3) 0.2502(2) 0.0573(2) 0.0362(10) Uani 1 1 d . . .
H13 H 1.1137 0.272 0.0364 0.043 Uiso 1 1 calc R . .
C14 C 1.0253(3) 0.2102(2) 0.0240(2) 0.0421(12) Uani 1 1 d . . .
H14 H 1.03 0.204 -0.0204 0.05 Uiso 1 1 calc R . .
C15 C 0.9696(3) 0.1796(2) 0.0557(2) 0.0395(11) Uani 1 1 d . . .
H15 H 0.9343 0.153 0.0328 0.047 Uiso 1 1 calc R . .
C16 C 0.9642(3) 0.1871(2) 0.1214(2) 0.0327(10) Uani 1 1 d . . .
C17 C 0.9120(2) 0.1530(2) 0.1620(2) 0.0320(10) Uani 1 1 d . . .
C18 C 0.8582(3) 0.1093(2) 0.1387(2) 0.0399(11) Uani 1 1 d . . .
H18 H 0.8514 0.1021 0.0941 0.048 Uiso 1 1 calc R . .
C19 C 0.8146(3) 0.0763(2) 0.1808(3) 0.0416(11) Uani 1 1 d . . .
H19 H 0.7784 0.0462 0.1651 0.05 Uiso 1 1 calc R . .
C20 C 0.8241(3) 0.0876(2) 0.2456(2) 0.0361(10) Uani 1 1 d . . .
H20 H 0.7946 0.0649 0.2745 0.043 Uiso 1 1 calc R . .
C21 C 0.8763(2) 0.1319(2) 0.2688(2) 0.0330(10) Uani 1 1 d . . .
H21 H 0.8817 0.1393 0.3134 0.04 Uiso 1 1 calc R . .
C22 C 0.9213(2) 0.16596(19) 0.2278(2) 0.0278(9) Uani 1 1 d . . .
Ir1A Ir 0.5 0.107970(8) 0.25 0.01453(6) Uani 1 2 d S . .
N1A N 0.56134(17) 0.17683(13) 0.19718(15) 0.0185(6) Uani 1 1 d . . .
N2A N 0.6767(2) 0.30299(16) 0.08331(17) 0.0300(8) Uani 1 1 d . . .
N3A N 0.7469(2) 0.29103(17) 0.07471(17) 0.0327(8) Uani 1 1 d . . .
N4A N 0.42018(18) 0.10466(13) 0.17318(15) 0.0189(6) Uani 1 1 d . . .
C1A C 0.6355(2) 0.16658(17) 0.18237(18) 0.0218(8) Uani 1 1 d . . .
H1A H 0.6602 0.1301 0.1978 0.026 Uiso 1 1 calc R . .
C2A C 0.6777(2) 0.20580(18) 0.14620(19) 0.0246(8) Uani 1 1 d . . .
H2A H 0.7301 0.1968 0.1372 0.03 Uiso 1 1 calc R . .
C3A C 0.6417(2) 0.25881(18) 0.12328(19) 0.0253(8) Uani 1 1 d . . .
C4A C 0.5658(2) 0.27052(18) 0.13820(19) 0.0271(9) Uani 1 1 d . . .
H4A H 0.5401 0.3068 0.1234 0.033 Uiso 1 1 calc R . .
C5A C 0.5277(2) 0.22876(17) 0.17503(19) 0.0235(8) Uani 1 1 d . . .
H5A H 0.4754 0.2372 0.1851 0.028 Uiso 1 1 calc R . .
C6A C 0.7843(3) 0.3353(2) 0.0362(2) 0.0345(10) Uani 1 1 d . . .
C7A C 0.8606(3) 0.3214(2) 0.0239(2) 0.0427(12) Uani 1 1 d . . .
H7A H 0.8843 0.2849 0.0402 0.051 Uiso 1 1 calc R . .
C8A C 0.9020(3) 0.3616(3) -0.0125(2) 0.0505(14) Uani 1 1 d . . .
H8A H 0.9545 0.3529 -0.0215 0.061 Uiso 1 1 calc R . .
C9A C 0.8664(4) 0.4144(3) -0.0357(2) 0.0556(16) Uani 1 1 d . . .
H9A H 0.8944 0.4412 -0.0618 0.067 Uiso 1 1 calc R . .
C10A C 0.7913(4) 0.4293(2) -0.0219(2) 0.0517(15) Uani 1 1 d . . .
H10A H 0.7684 0.4665 -0.0371 0.062 Uiso 1 1 calc R . .
C11A C 0.7496(3) 0.3892(2) 0.0145(2) 0.0417(12) Uani 1 1 d . . .
H11A H 0.6977 0.3987 0.0244 0.05 Uiso 1 1 calc R . .
C12A C 0.3604(2) 0.14416(18) 0.16161(19) 0.0238(8) Uani 1 1 d . . .
H12A H 0.3517 0.175 0.1924 0.029 Uiso 1 1 calc R . .
C13A C 0.3115(2) 0.1418(2) 0.1073(2) 0.0314(9) Uani 1 1 d . . .
H13A H 0.2703 0.1706 0.1007 0.038 Uiso 1 1 calc R . .
C14A C 0.3236(3) 0.0968(2) 0.0624(2) 0.0335(10) Uani 1 1 d . . .
H14A H 0.2905 0.0938 0.0247 0.04 Uiso 1 1 calc R . .
C15A C 0.3845(2) 0.0566(2) 0.0733(2) 0.0286(9) Uani 1 1 d . . .
H15A H 0.3935 0.0255 0.0429 0.034 Uiso 1 1 calc R . .
C16A C 0.4332(2) 0.06071(17) 0.12838(18) 0.0210(8) Uani 1 1 d . . .
C17A C 0.5020(2) 0.02277(16) 0.14381(18) 0.0198(8) Uani 1 1 d . . .
C18A C 0.5239(2) -0.02589(17) 0.10538(19) 0.0258(9) Uani 1 1 d . . .
H18A H 0.4919 -0.0373 0.0689 0.031 Uiso 1 1 calc R . .
C19A C 0.5920(3) -0.05716(18) 0.1206(2) 0.0288(9) Uani 1 1 d . . .
H19A H 0.6072 -0.0902 0.0946 0.035 Uiso 1 1 calc R . .
C20A C 0.6385(2) -0.04040(18) 0.1739(2) 0.0275(9) Uani 1 1 d . . .
H20A H 0.686 -0.0616 0.1839 0.033 Uiso 1 1 calc R . .
C21A C 0.6159(2) 0.00737(16) 0.21305(19) 0.0218(8) Uani 1 1 d . . .
H21A H 0.6479 0.0179 0.2498 0.026 Uiso 1 1 calc R . .
C22A C 0.5472(2) 0.03997(16) 0.19921(18) 0.0179(7) Uani 1 1 d . . .
P1B P 0.31633(7) 0.33783(6) 0.11068(6) 0.0389(3) Uani 1 1 d D . .
F1D F 0.3173(5) 0.2834(3) 0.0598(3) 0.048(2) Uani 0.583(19) 1 d PDU A 2
F2D F 0.2260(3) 0.3322(5) 0.1199(5) 0.053(2) Uani 0.583(19) 1 d PDU A 2
F3D F 0.3142(8) 0.3896(5) 0.1635(6) 0.037(2) Uani 0.583(19) 1 d PDU A 2
F4D F 0.4091(4) 0.3520(5) 0.1071(5) 0.057(2) Uani 0.583(19) 1 d PU A 2
F5D F 0.3190(5) 0.3847(4) 0.0536(3) 0.051(2) Uani 0.583(19) 1 d PDU A 2
F6D F 0.3349(7) 0.2883(4) 0.1670(4) 0.064(2) Uani 0.583(19) 1 d PU A 2
F4C F 0.4071(3) 0.3266(6) 0.1175(5) 0.043(3) Uani 0.417(19) 1 d PDU A 1
F2C F 0.2217(5) 0.3423(5) 0.0989(6) 0.039(3) Uani 0.417(19) 1 d PU A 1
F6C F 0.2996(8) 0.2827(3) 0.1587(4) 0.043(3) Uani 0.417(19) 1 d PDU A 1
F1C F 0.3063(10) 0.2993(8) 0.0468(5) 0.095(6) Uani 0.417(19) 1 d PDU A 1
F3C F 0.3246(13) 0.3844(9) 0.1701(9) 0.051(6) Uani 0.417(19) 1 d PU A 1
F5C F 0.3018(8) 0.3985(4) 0.0684(6) 0.061(4) Uani 0.417(19) 1 d PDU A 1

loop_
_atom_site_aniso_label
_atom_site_aniso_U_11
_atom_site_aniso_U_22
_atom_site_aniso_U_33
_atom_site_aniso_U_23
_atom_site_aniso_U_13
_atom_site_aniso_U_12
Ir1 0.02295(12) 0.03193(12) 0.02020(12) 0 0.00759(9) 0
N1 0.0248(18) 0.0332(19) 0.0211(17) 0.0007(14) 0.0065(14) -0.0009(14)
N2 0.031(2) 0.0314(19) 0.034(2) -0.0005(16) 0.0053(16) -0.0018(15)
N3 0.037(2) 0.036(2) 0.046(2) 0.0003(18) 0.0091(18) -0.0004(17)
N4 0.0241(18) 0.037(2) 0.0244(18) -0.0027(15) 0.0068(14) 0.0009(15)
C1 0.028(2) 0.031(2) 0.020(2) 0.0001(16) 0.0077(16) -0.0049(17)
C2 0.025(2) 0.032(2) 0.024(2) -0.0039(17) 0.0058(17) -0.0039(17)
C3 0.030(2) 0.027(2) 0.022(2) -0.0051(16) 0.0009(17) -0.0024(17)
C4 0.031(2) 0.029(2) 0.021(2) -0.0008(17) 0.0040(17) -0.0060(18)
C5 0.024(2) 0.034(2) 0.023(2) -0.0022(17) 0.0057(16) -0.0070(17)
C6 0.040(3) 0.032(2) 0.060(3) -0.001(2) 0.009(2) 0.003(2)
C7 0.040(3) 0.044(3) 0.098(5) 0.005(3) 0.015(3) 0.006(2)
C8 0.047(4) 0.057(4) 0.131(7) 0.015(4) 0.015(4) 0.015(3)
C9 0.046(4) 0.060(4) 0.122(6) 0.020(4) 0.011(4) 0.016(3)
C10 0.061(4) 0.045(3) 0.089(5) 0.017(3) 0.009(3) 0.016(3)
C11 0.041(3) 0.042(3) 0.061(4) 0.002(3) 0.007(3) 0.004(2)
C12 0.025(2) 0.042(2) 0.026(2) -0.0008(19) 0.0065(17) -0.0017(19)
C13 0.029(2) 0.054(3) 0.026(2) -0.003(2) 0.0089(18) -0.003(2)
C14 0.037(3) 0.065(3) 0.025(2) -0.006(2) 0.007(2) 0.001(2)
C15 0.034(3) 0.057(3) 0.027(2) -0.007(2) 0.0029(19) -0.003(2)
C16 0.028(2) 0.041(2) 0.029(2) -0.005(2) 0.0050(18) 0.0015(19)
C17 0.023(2) 0.041(2) 0.033(2) -0.0012(19) 0.0041(18) -0.0014(18)
C18 0.027(2) 0.053(3) 0.041(3) -0.006(2) 0.005(2) -0.003(2)
C19 0.024(2) 0.044(3) 0.056(3) -0.004(2) 0.003(2) -0.005(2)
C20 0.024(2) 0.039(2) 0.046(3) 0.006(2) 0.009(2) 0.0008(19)
C21 0.029(2) 0.040(2) 0.031(2) 0.005(2) 0.0064(18) -0.0002(19)
C22 0.023(2) 0.031(2) 0.030(2) 0.0007(17) 0.0042(17) 0.0032(17)
Ir1A 0.01280(10) 0.01265(9) 0.01841(10) 0 0.00337(7) 0
N1A 0.0168(15) 0.0178(15) 0.0209(16) -0.0007(12) 0.0012(12) -0.0029(12)
N2A 0.037(2) 0.0293(18) 0.0243(18) 0.0035(14) 0.0019(15) -0.0114(16)
N3A 0.041(2) 0.0326(19) 0.0248(19) 0.0003(15) 0.0083(16) -0.0145(17)
N4A 0.0183(15) 0.0155(14) 0.0232(16) 0.0029(13) 0.0044(13) -0.0022(12)
C1A 0.022(2) 0.0193(18) 0.025(2) 0.0004(15) 0.0013(16) -0.0004(15)
C2A 0.020(2) 0.025(2) 0.029(2) 0.0001(16) 0.0065(16) -0.0058(15)
C3A 0.030(2) 0.0237(19) 0.022(2) 0.0025(16) -0.0006(16) -0.0110(17)
C4A 0.032(2) 0.0219(19) 0.027(2) 0.0057(16) -0.0055(17) -0.0032(16)
C5A 0.0206(19) 0.0219(19) 0.028(2) 0.0029(16) -0.0004(16) -0.0017(15)
C6A 0.044(3) 0.037(2) 0.023(2) -0.0038(18) 0.0092(19) -0.018(2)
C7A 0.050(3) 0.047(3) 0.032(3) -0.011(2) 0.015(2) -0.018(2)
C8A 0.057(3) 0.058(3) 0.039(3) -0.018(3) 0.023(2) -0.027(3)
C9A 0.085(4) 0.049(3) 0.035(3) -0.012(2) 0.023(3) -0.041(3)
C10A 0.076(4) 0.044(3) 0.036(3) 0.004(2) 0.003(3) -0.029(3)
C11A 0.054(3) 0.039(3) 0.032(3) 0.005(2) 0.001(2) -0.020(2)
C12A 0.0203(19) 0.0232(19) 0.028(2) 0.0006(16) -0.0006(16) 0.0005(15)
C13A 0.024(2) 0.033(2) 0.036(2) 0.0037(19) -0.0013(18) 0.0013(18)
C14A 0.028(2) 0.042(3) 0.029(2) 0.0000(19) -0.0076(18) -0.0055(19)
C15A 0.031(2) 0.031(2) 0.024(2) -0.0040(17) 0.0023(17) -0.0061(18)
C16A 0.0219(19) 0.0198(17) 0.0219(19) 0.0012(15) 0.0057(15) -0.0062(15)
C17A 0.0218(19) 0.0173(17) 0.0213(18) 0.0021(15) 0.0099(15) -0.0057(15)
C18A 0.031(2) 0.0221(19) 0.025(2) -0.0031(16) 0.0101(17) -0.0076(16)
C19A 0.039(2) 0.0186(18) 0.030(2) -0.0022(17) 0.0184(19) 0.0004(17)
C20A 0.027(2) 0.0229(19) 0.034(2) 0.0074(17) 0.0149(18) 0.0064(16)
C21A 0.0223(19) 0.0185(17) 0.026(2) 0.0027(15) 0.0097(16) 0.0017(15)
C22A 0.0189(18) 0.0151(16) 0.0207(18) 0.0028(14) 0.0100(14) -0.0025(14)
P1B 0.0279(6) 0.0556(8) 0.0344(7) 0.0024(6) 0.0106(5) 0.0101(5)
F1D 0.062(3) 0.049(3) 0.036(3) -0.009(2) 0.025(2) -0.002(3)
F2D 0.044(3) 0.063(4) 0.053(4) 0.004(3) 0.015(3) -0.008(2)
F3D 0.035(4) 0.034(3) 0.042(4) 0.004(3) 0.014(3) 0.011(3)
F4D 0.039(3) 0.069(4) 0.065(4) -0.017(3) 0.009(2) 0.009(2)
F5D 0.054(3) 0.065(3) 0.035(3) 0.013(3) 0.006(2) 0.000(3)
F6D 0.068(4) 0.051(3) 0.071(3) 0.003(3) -0.001(3) 0.023(3)
F4C 0.034(3) 0.051(4) 0.046(4) 0.009(3) 0.004(3) 0.020(3)
F2C 0.028(3) 0.044(4) 0.048(4) 0.003(3) 0.013(3) 0.000(3)
F6C 0.052(4) 0.036(3) 0.041(4) 0.002(3) 0.015(3) 0.011(3)
F1C 0.095(6) 0.099(6) 0.093(6) -0.003(2) 0.006(2) 0.002(2)
F3C 0.053(7) 0.051(7) 0.051(6) 0.004(4) 0.007(3) 0.002(4)
F5C 0.061(5) 0.072(5) 0.048(4) 0.012(3) 0.001(3) -0.013(3)

loop_
_atom_type_symbol
_atom_type_description
_atom_type_scat_dispersion_real
_atom_type_scat_dispersion_imag
_atom_type_scat_source
C C 0.0033 0.0016 'International Tables Vol C Tables 4.2.6.8 and 6.1.1.4'
H H 0 0 'International Tables Vol C Tables 4.2.6.8 and 6.1.1.4'
F F 0.0171 0.0103 'International Tables Vol C Tables 4.2.6.8 and 6.1.1.4'
Ir Ir -1.4442 7.9887 'International Tables Vol C Tables 4.2.6.8 and 6.1.1.4'
N N 0.0061 0.0033 'International Tables Vol C Tables 4.2.6.8 and 6.1.1.4'
P P 0.1023 0.0942 'International Tables Vol C Tables 4.2.6.8 and 6.1.1.4'

loop_
_exptl_crystal_face_index_h
_exptl_crystal_face_index_k
_exptl_crystal_face_index_l
_exptl_crystal_face_perp_dist
-1 6 0 0.0597
2 1 0 0.1774
-6 2 1 0.1495
0 0 -1 0.0345
0 0 1 0.0148
0 -1 0 0.0561
-1 -1 0 0.1303
1 -1 0 0.1603

loop_
_geom_angle_atom_site_label_1
_geom_angle_atom_site_label_2
_geom_angle_atom_site_label_3
_geom_angle
_geom_angle_site_symmetry_1
_geom_angle_site_symmetry_3
C22 Ir1 C22 88.8(2) . 2_755
C22 Ir1 N4 80.75(15) . .
C22 Ir1 N4 94.57(15) 2_755 .
C22 Ir1 N4 94.57(15) . 2_755
C22 Ir1 N4 80.75(15) 2_755 2_755
N4 Ir1 N4 173.5(2) . 2_755
C22 Ir1 N1 178.37(15) . 2_755
C22 Ir1 N1 89.98(15) 2_755 2_755
N4 Ir1 N1 98.33(13) . 2_755
N4 Ir1 N1 86.23(13) 2_755 2_755
C22 Ir1 N1 89.98(15) . .
C22 Ir1 N1 178.37(14) 2_755 .
N4 Ir1 N1 86.23(13) . .
N4 Ir1 N1 98.33(13) 2_755 .
N1 Ir1 N1 91.31(18) 2_755 .
C1 N1 C5 117.4(4) . .
C1 N1 Ir1 122.0(3) . .
C5 N1 Ir1 120.4(3) . .
N3 N2 C3 112.3(4) . .
N2 N3 C6 113.8(4) . .
C12 N4 C16 119.5(4) . .
C12 N4 Ir1 125.2(3) . .
C16 N4 Ir1 115.4(3) . .
N1 C1 C2 123.3(4) . .
N1 C1 H1 118.3 . .
C2 C1 H1 118.3 . .
C1 C2 C3 118.4(4) . .
C1 C2 H2 120.8 . .
C3 C2 H2 120.8 . .
C4 C3 C2 118.8(4) . .
C4 C3 N2 116.0(4) . .
C2 C3 N2 125.2(4) . .
C5 C4 C3 119.6(4) . .
C5 C4 H4 120.2 . .
C3 C4 H4 120.2 . .
N1 C5 C4 122.5(4) . .
N1 C5 H5 118.7 . .
C4 C5 H5 118.7 . .
C7 C6 C11 121.5(5) . .
C7 C6 N3 115.0(5) . .
C11 C6 N3 123.3(4) . .
C8 C7 C6 119.0(6) . .
C8 C7 H7 120.5 . .
C6 C7 H7 120.5 . .
C9 C8 C7 120.0(6) . .
C9 C8 H8 120 . .
C7 C8 H8 120 . .
C8 C9 C10 121.0(6) . .
C8 C9 H9 119.5 . .
C10 C9 H9 119.5 . .
C11 C10 C9 119.7(6) . .
C11 C10 H10 120.2 . .
C9 C10 H10 120.2 . .
C10 C11 C6 118.8(5) . .
C10 C11 H11 120.6 . .
C6 C11 H11 120.6 . .
N4 C12 C13 122.7(4) . .
N4 C12 H12 118.6 . .
C13 C12 H12 118.6 . .
C12 C13 C14 118.4(4) . .
C12 C13 H13 120.8 . .
C14 C13 H13 120.8 . .
C15 C14 C13 119.3(4) . .
C15 C14 H14 120.3 . .
C13 C14 H14 120.3 . .
C14 C15 C16 120.5(5) . .
C14 C15 H15 119.8 . .
C16 C15 H15 119.8 . .
N4 C16 C15 119.6(4) . .
N4 C16 C17 114.4(4) . .
C15 C16 C17 125.9(4) . .
C18 C17 C22 121.2(4) . .
C18 C17 C16 123.7(4) . .
C22 C17 C16 115.2(4) . .
C19 C18 C17 120.0(5) . .
C19 C18 H18 120 . .
C17 C18 H18 120 . .
C20 C19 C18 119.7(5) . .
C20 C19 H19 120.2 . .
C18 C19 H19 120.2 . .
C19 C20 C21 120.4(4) . .
C19 C20 H20 119.8 . .
C21 C20 H20 119.8 . .
C20 C21 C22 121.5(4) . .
C20 C21 H21 119.2 . .
C22 C21 H21 119.2 . .
C21 C22 C17 117.3(4) . .
C21 C22 Ir1 128.6(3) . .
C17 C22 Ir1 114.1(3) . .
C22A Ir1A C22A 85.59(19) . 2_655
C22A Ir1A N4A 80.21(14) . .
C22A Ir1A N4A 96.81(14) 2_655 .
C22A Ir1A N4A 96.81(14) . 2_655
C22A Ir1A N4A 80.21(14) 2_655 2_655
N4A Ir1A N4A 175.97(16) . 2_655
C22A Ir1A N1A 91.09(12) . .
C22A Ir1A N1A 174.56(13) 2_655 .
N4A Ir1A N1A 86.85(11) . .
N4A Ir1A N1A 95.94(12) 2_655 .
C22A Ir1A N1A 174.56(13) . 2_655
C22A Ir1A N1A 91.09(12) 2_655 2_655
N4A Ir1A N1A 95.94(12) . 2_655
N4A Ir1A N1A 86.85(11) 2_655 2_655
N1A Ir1A N1A 92.53(16) . 2_655
C5A N1A C1A 117.1(3) . .
C5A N1A Ir1A 123.2(3) . .
C1A N1A Ir1A 119.6(2) . .
N3A N2A C3A 112.4(4) . .
N2A N3A C6A 113.9(4) . .
C12A N4A C16A 118.3(3) . .
C12A N4A Ir1A 125.7(3) . .
C16A N4A Ir1A 115.8(2) . .
N1A C1A C2A 123.9(4) . .
N1A C1A H1A 118.1 . .
C2A C1A H1A 118.1 . .
C1A C2A C3A 118.2(4) . .
C1A C2A H2A 120.9 . .
C3A C2A H2A 120.9 . .
C4A C3A C2A 119.0(4) . .
C4A C3A N2A 116.1(4) . .
C2A C3A N2A 124.9(4) . .
C3A C4A C5A 119.1(4) . .
C3A C4A H4A 120.4 . .
C5A C4A H4A 120.4 . .
N1A C5A C4A 122.8(4) . .
N1A C5A H5A 118.6 . .
C4A C5A H5A 118.6 . .
C7A C6A C11A 121.2(4) . .
C7A C6A N3A 114.7(4) . .
C11A C6A N3A 124.1(4) . .
C6A C7A C8A 119.0(5) . .
C6A C7A H7A 120.5 . .
C8A C7A H7A 120.5 . .
C9A C8A C7A 119.4(5) . .
C9A C8A H8A 120.3 . .
C7A C8A H8A 120.3 . .
C10A C9A C8A 121.7(5) . .
C10A C9A H9A 119.1 . .
C8A C9A H9A 119.1 . .
C9A C10A C11A 119.1(6) . .
C9A C10A H10A 120.5 . .
C11A C10A H10A 120.5 . .
C6A C11A C10A 119.5(5) . .
C6A C11A H11A 120.3 . .
C10A C11A H11A 120.3 . .
N4A C12A C13A 123.1(4) . .
N4A C12A H12A 118.5 . .
C13A C12A H12A 118.5 . .
C12A C13A C14A 118.8(4) . .
C12A C13A H13A 120.6 . .
C14A C13A H13A 120.6 . .
C15A C14A C13A 118.8(4) . .
C15A C14A H14A 120.6 . .
C13A C14A H14A 120.6 . .
C14A C15A C16A 120.8(4) . .
C14A C15A H15A 119.6 . .
C16A C15A H15A 119.6 . .
N4A C16A C15A 120.2(4) . .
N4A C16A C17A 113.9(3) . .
C15A C16A C17A 125.9(4) . .
C18A C17A C22A 121.7(4) . .
C18A C17A C16A 122.8(4) . .
C22A C17A C16A 115.5(3) . .
C19A C18A C17A 119.7(4) . .
C19A C18A H18A 120.2 . .
C17A C18A H18A 120.2 . .
C18A C19A C20A 120.0(4) . .
C18A C19A H19A 120 . .
C20A C19A H19A 120 . .
C19A C20A C21A 120.3(4) . .
C19A C20A H20A 119.8 . .
C21A C20A H20A 119.8 . .
C22A C21A C20A 121.3(4) . .
C22A C21A H21A 119.4 . .
C20A C21A H21A 119.4 . .
C21A C22A C17A 117.1(3) . .
C21A C22A Ir1A 128.6(3) . .
C17A C22A Ir1A 114.3(3) . .
F2D P1B F5D 102.3(6) . .
F2D P1B F4C 161.9(4) . .
F5D P1B F4C 95.7(6) . .
F2D P1B F1C 90.1(7) . .
F5D P1B F1C 73.0(7) . .
F4C P1B F1C 93.1(7) . .
F2D P1B F3D 84.7(6) . .
F5D P1B F3D 94.1(7) . .
F4C P1B F3D 96.2(6) . .
F1C P1B F3D 164.8(9) . .
F2D P1B F1D 94.1(5) . .
F5D P1B F1D 88.5(4) . .
F4C P1B F1D 84.1(5) . .
F1C P1B F1D 17.1(7) . .
F3D P1B F1D 177.3(6) . .
F2D P1B F6D 90.8(4) . .
F5D P1B F6D 166.8(7) . .
F4C P1B F6D 71.2(4) . .
F1C P1B F6D 105.7(7) . .
F3D P1B F6D 88.7(7) . .
F1D P1B F6D 89.0(4) . .
F2D P1B F4D 172.2(5) . .
F5D P1B F4D 76.9(6) . .
F4C P1B F4D 21.3(3) . .
F1C P1B F4D 97.0(7) . .
F3D P1B F4D 87.6(6) . .
F1D P1B F4D 93.6(4) . .
F6D P1B F4D 90.4(4) . .
F2D P1B F5C 90.5(8) . .
F5D P1B F5C 19.2(5) . .
F4C P1B F5C 107.4(8) . .
F1C P1B F5C 88.0(7) . .
F3D P1B F5C 77.8(8) . .
F1D P1B F5C 104.6(6) . .
F6D P1B F5C 166.3(6) . .
F4D P1B F5C 86.6(8) . .
F2D P1B F6C 69.7(4) . .
F5D P1B F6C 167.4(5) . .
F4C P1B F6C 92.2(5) . .
F1C P1B F6C 96.8(7) . .
F3D P1B F6C 94.8(7) . .
F1D P1B F6C 82.5(4) . .
F6D P1B F6C 22.6(4) . .
F4D P1B F6C 112.4(4) . .
F5C P1B F6C 159.6(9) . .
F2D P1B F3C 89.9(9) . .
F5D P1B F3C 100.0(9) . .
F4C P1B F3C 89.0(9) . .
F1C P1B F3C 172.9(11) . .
F3D P1B F3C 8.9(13) . .
F1D P1B F3C 169.6(9) . .
F6D P1B F3C 81.4(9) . .
F4D P1B F3C 82.6(9) . .
F5C P1B F3C 84.9(10) . .
F6C P1B F3C 89.9(9) . .
F2D P1B F2C 17.6(4) . .
F5D P1B F2C 85.2(6) . .
F4C P1B F2C 173.5(6) . .
F1C P1B F2C 81.0(8) . .
F3D P1B F2C 90.1(7) . .
F1D P1B F2C 89.4(6) . .
F6D P1B F2C 107.7(4) . .
F4D P1B F2C 161.7(5) . .
F5C P1B F2C 75.2(7) . .
F6C P1B F2C 85.9(5) . .
F3C P1B F2C 97.2(9) . .

loop_
_geom_bond_atom_site_label_1
_geom_bond_atom_site_label_2
_geom_bond_distance
_geom_bond_site_symmetry_2
Ir1 C22 2.008(4) .
Ir1 C22 2.008(4) 2_755
Ir1 N4 2.054(3) .
Ir1 N4 2.054(3) 2_755
Ir1 N1 2.176(3) 2_755
Ir1 N1 2.176(3) .
N1 C1 1.347(5) .
N1 C5 1.350(5) .
N2 N3 1.249(5) .
N2 C3 1.428(5) .
N3 C6 1.429(6) .
N4 C12 1.346(5) .
N4 C16 1.350(6) .
C1 C2 1.374(6) .
C1 H1 0.95 .
C2 C3 1.390(6) .
C2 H2 0.95 .
C3 C4 1.378(6) .
C4 C5 1.370(6) .
C4 H4 0.95 .
C5 H5 0.95 .
C6 C7 1.374(7) .
C6 C11 1.391(7) .
C7 C8 1.373(8) .
C7 H7 0.95 .
C8 C9 1.373(9) .
C8 H8 0.95 .
C9 C10 1.379(8) .
C9 H9 0.95 .
C10 C11 1.375(8) .
C10 H10 0.95 .
C11 H11 0.95 .
C12 C13 1.373(6) .
C12 H12 0.95 .
C13 C14 1.378(7) .
C13 H13 0.95 .
C14 C15 1.369(7) .
C14 H14 0.95 .
C15 C16 1.398(6) .
C15 H15 0.95 .
C16 C17 1.473(6) .
C17 C18 1.397(6) .
C17 C22 1.410(6) .
C18 C19 1.390(7) .
C18 H18 0.95 .
C19 C20 1.383(7) .
C19 H19 0.95 .
C20 C21 1.389(6) .
C20 H20 0.95 .
C21 C22 1.400(6) .
C21 H21 0.95 .
Ir1A C22A 2.022(3) .
Ir1A C22A 2.022(3) 2_655
Ir1A N4A 2.058(3) .
Ir1A N4A 2.058(3) 2_655
Ir1A N1A 2.174(3) .
Ir1A N1A 2.174(3) 2_655
N1A C5A 1.343(5) .
N1A C1A 1.346(5) .
N2A N3A 1.256(5) .
N2A C3A 1.432(5) .
N3A C6A 1.433(5) .
N4A C12A 1.352(5) .
N4A C16A 1.370(5) .
C1A C2A 1.376(5) .
C1A H1A 0.95 .
C2A C3A 1.385(6) .
C2A H2A 0.95 .
C3A C4A 1.381(6) .
C4A C5A 1.383(5) .
C4A H4A 0.95 .
C5A H5A 0.95 .
C6A C7A 1.382(7) .
C6A C11A 1.385(7) .
C7A C8A 1.386(7) .
C7A H7A 0.95 .
C8A C9A 1.379(9) .
C8A H8A 0.95 .
C9A C10A 1.375(9) .
C9A H9A 0.95 .
C10A C11A 1.385(6) .
C10A H10A 0.95 .
C11A H11A 0.95 .
C12A C13A 1.378(6) .
C12A H12A 0.95 .
C13A C14A 1.384(6) .
C13A H13A 0.95 .
C14A C15A 1.375(6) .
C14A H14A 0.95 .
C15A C16A 1.390(6) .
C15A H15A 0.95 .
C16A C17A 1.464(5) .
C17A C18A 1.397(5) .
C17A C22A 1.411(5) .
C18A C19A 1.376(6) .
C18A H18A 0.95 .
C19A C20A 1.387(6) .
C19A H19A 0.95 .
C20A C21A 1.395(5) .
C20A H20A 0.95 .
C21A C22A 1.394(5) .
C21A H21A 0.95 .
P1B F2D 1.577(5) .
P1B F5D 1.578(4) .
P1B F4C 1.577(5) .
P1B F1C 1.584(5) .
P1B F3D 1.586(5) .
P1B F1D 1.598(4) .
P1B F6D 1.621(7) .
P1B F4D 1.628(7) .
P1B F5C 1.605(5) .
P1B F6C 1.605(5) .
P1B F3C 1.608(12) .
P1B F2C 1.632(9) .

loop_
_geom_torsion_atom_site_label_1
_geom_torsion_atom_site_label_2
_geom_torsion_atom_site_label_3
_geom_torsion_atom_site_label_4
_geom_torsion
_geom_torsion_site_symmetry_1
C22 Ir1 N1 C1 36.7(3) .
C22 Ir1 N1 C1 -2(6) 2_755
N4 Ir1 N1 C1 117.4(3) .
N4 Ir1 N1 C1 -57.9(3) 2_755
N1 Ir1 N1 C1 -144.3(4) 2_755
C22 Ir1 N1 C5 -137.7(3) .
C22 Ir1 N1 C5 -18E1(10) 2_755
N4 Ir1 N1 C5 -57.0(3) .
N4 Ir1 N1 C5 127.7(3) 2_755
N1 Ir1 N1 C5 41.3(3) 2_755
C3 N2 N3 C6 -174.3(4) .
C22 Ir1 N4 C12 -175.9(4) .
C22 Ir1 N4 C12 -87.9(4) 2_755
N4 Ir1 N4 C12 -131.6(3) 2_755
N1 Ir1 N4 C12 2.8(4) 2_755
N1 Ir1 N4 C12 93.5(4) .
C22 Ir1 N4 C16 3.2(3) .
C22 Ir1 N4 C16 91.2(3) 2_755
N4 Ir1 N4 C16 47.4(3) 2_755
N1 Ir1 N4 C16 -178.2(3) 2_755
N1 Ir1 N4 C16 -87.4(3) .
C5 N1 C1 C2 0.2(6) .
Ir1 N1 C1 C2 -174.4(3) .
N1 C1 C2 C3 0.5(6) .
C1 C2 C3 C4 -0.7(6) .
C1 C2 C3 N2 177.3(4) .
N3 N2 C3 C4 171.0(4) .
N3 N2 C3 C2 -7.1(6) .
C2 C3 C4 C5 0.2(6) .
N2 C3 C4 C5 -178.0(4) .
C1 N1 C5 C4 -0.7(6) .
Ir1 N1 C5 C4 173.9(3) .
C3 C4 C5 N1 0.6(6) .
N2 N3 C6 C7 -172.7(5) .
N2 N3 C6 C11 11.8(7) .
C11 C6 C7 C8 0.9(9) .
N3 C6 C7 C8 -174.7(6) .
C6 C7 C8 C9 0.4(11) .
C7 C8 C9 C10 -1.4(12) .
C8 C9 C10 C11 1.2(11) .
C9 C10 C11 C6 0.1(10) .
C7 C6 C11 C10 -1.1(9) .
N3 C6 C11 C10 174.1(5) .
C16 N4 C12 C13 -2.4(7) .
Ir1 N4 C12 C13 176.7(3) .
N4 C12 C13 C14 2.2(7) .
C12 C13 C14 C15 0.0(8) .
C13 C14 C15 C16 -2.0(8) .
C12 N4 C16 C15 0.2(6) .
Ir1 N4 C16 C15 -178.9(3) .
C12 N4 C16 C17 176.8(4) .
Ir1 N4 C16 C17 -2.3(5) .
C14 C15 C16 N4 1.9(7) .
C14 C15 C16 C17 -174.2(5) .
N4 C16 C17 C18 -178.7(4) .
C15 C16 C17 C18 -2.4(8) .
N4 C16 C17 C22 -0.5(6) .
C15 C16 C17 C22 175.8(4) .
C22 C17 C18 C19 -2.1(7) .
C16 C17 C18 C19 175.9(4) .
C17 C18 C19 C20 0.8(7) .
C18 C19 C20 C21 0.5(7) .
C19 C20 C21 C22 -0.6(7) .
C20 C21 C22 C17 -0.6(6) .
C20 C21 C22 Ir1 -179.9(3) .
C18 C17 C22 C21 2.0(6) .
C16 C17 C22 C21 -176.2(4) .
C18 C17 C22 Ir1 -178.6(3) .
C16 C17 C22 Ir1 3.2(5) .
C22 Ir1 C22 C21 81.1(4) 2_755
N4 Ir1 C22 C21 175.9(4) .
N4 Ir1 C22 C21 0.5(4) 2_755
N1 Ir1 C22 C21 120(5) 2_755
N1 Ir1 C22 C21 -97.9(4) .
C22 Ir1 C22 C17 -98.2(3) 2_755
N4 Ir1 C22 C17 -3.4(3) .
N4 Ir1 C22 C17 -178.8(3) 2_755
N1 Ir1 C22 C17 -59(6) 2_755
N1 Ir1 C22 C17 82.8(3) .
C22A Ir1A N1A C5A 136.2(3) .
C22A Ir1A N1A C5A -171.5(13) 2_655
N4A Ir1A N1A C5A 56.1(3) .
N4A Ir1A N1A C5A -126.8(3) 2_655
N1A Ir1A N1A C5A -39.8(3) 2_655
C22A Ir1A N1A C1A -40.1(3) .
C22A Ir1A N1A C1A 12.1(15) 2_655
N4A Ir1A N1A C1A -120.3(3) .
N4A Ir1A N1A C1A 56.8(3) 2_655
N1A Ir1A N1A C1A 143.9(3) 2_655
C3A N2A N3A C6A -178.5(3) .
C22A Ir1A N4A C12A -173.4(3) .
C22A Ir1A N4A C12A 102.3(3) 2_655
N4A Ir1A N4A C12A 144.2(3) 2_655
N1A Ir1A N4A C12A -81.8(3) .
N1A Ir1A N4A C12A 10.5(3) 2_655
C22A Ir1A N4A C16A 1.9(2) .
C22A Ir1A N4A C16A -82.4(3) 2_655
N4A Ir1A N4A C16A -40.4(2) 2_655
N1A Ir1A N4A C16A 93.6(3) .
N1A Ir1A N4A C16A -174.2(2) 2_655
C5A N1A C1A C2A -0.2(6) .
Ir1A N1A C1A C2A 176.3(3) .
N1A C1A C2A C3A -0.4(6) .
C1A C2A C3A C4A 0.8(6) .
C1A C2A C3A N2A -177.7(4) .
N3A N2A C3A C4A 176.3(4) .
N3A N2A C3A C2A -5.1(6) .
C2A C3A C4A C5A -0.6(6) .
N2A C3A C4A C5A 178.1(4) .
C1A N1A C5A C4A 0.4(6) .
Ir1A N1A C5A C4A -176.0(3) .
C3A C4A C5A N1A 0.0(6) .
N2A N3A C6A C7A -177.3(4) .
N2A N3A C6A C11A 5.2(6) .
C11A C6A C7A C8A -2.0(7) .
N3A C6A C7A C8A -179.5(4) .
C6A C7A C8A C9A 0.0(7) .
C7A C8A C9A C10A 2.0(8) .
C8A C9A C10A C11A -2.1(8) .
C7A C6A C11A C10A 1.9(7) .
N3A C6A C11A C10A 179.2(4) .
C9A C10A C11A C6A 0.1(7) .
C16A N4A C12A C13A 0.7(5) .
Ir1A N4A C12A C13A 176.0(3) .
N4A C12A C13A C14A 0.4(6) .
C12A C13A C14A C15A -0.8(6) .
C13A C14A C15A C16A 0.1(6) .
C12A N4A C16A C15A -1.4(5) .
Ir1A N4A C16A C15A -177.1(3) .
C12A N4A C16A C17A 176.5(3) .
Ir1A N4A C16A C17A 0.8(4) .
C14A C15A C16A N4A 1.0(6) .
C14A C15A C16A C17A -176.6(4) .
N4A C16A C17A C18A 177.8(3) .
C15A C16A C17A C18A -4.4(6) .
N4A C16A C17A C22A -4.5(4) .
C15A C16A C17A C22A 173.3(4) .
C22A C17A C18A C19A -1.7(5) .
C16A C17A C18A C19A 175.9(3) .
C17A C18A C19A C20A 0.2(6) .
C18A C19A C20A C21A 1.2(6) .
C19A C20A C21A C22A -1.0(6) .
C20A C21A C22A C17A -0.4(5) .
C20A C21A C22A Ir1A 177.2(3) .
C18A C17A C22A C21A 1.8(5) .
C16A C17A C22A C21A -175.9(3) .
C18A C17A C22A Ir1A -176.2(3) .
C16A C17A C22A Ir1A 6.1(4) .
C22A Ir1A C22A C21A -84.3(3) 2_655
N4A Ir1A C22A C21A 178.0(3) .
N4A Ir1A C22A C21A -4.7(3) 2_655
N1A Ir1A C22A C21A 91.4(3) .
N1A Ir1A C22A C21A -136.8(13) 2_655
C22A Ir1A C22A C17A 93.4(3) 2_655
N4A Ir1A C22A C17A -4.3(2) .
N4A Ir1A C22A C17A 172.9(2) 2_655
N1A Ir1A C22A C17A -90.9(3) .
N1A Ir1A C22A C17A 40.9(15) 2_655
